data_2243001
loop_
_publ_author_name
'Chi-Duran, Ignacio'
'Setifi, Zouaoui'
'Setifi, Fatima'
'Jelsch, Christian'
'Morgenstern, Bernd'
'Vega, Andres'
'Herrera, Felipe'
'Pratap Singh, Dinesh'
'Hegetschweiler, Kaspar'
'Boyaala, Rabab'

_publ_section_title
;
 Crystal structure and Hirshfeld surface analysis of
 tris(2,2'-bipyridine)nickel(II) bis(1,1,3,3-tetracyano-2-ethoxypropenide)
 dihydrate
;
_journal_coeditor_code MW2141
_journal_issue 6
_journal_name_full 'Acta Crystallographica Section E'
_journal_page_first 867
_journal_page_last 871
_journal_paper_doi 10.1107/S2056989019006959
_journal_volume 75
_journal_year 2019
_chemical_formula_iupac '[Ni (C10 H8 N2)3] (C9 H5 N4 O)2, 2H2 O'
_chemical_formula_moiety 'C30 H24 N6 Ni 2+, 2(C9 H5 N4 O -), 2(H2 O)'
_chemical_formula_sum 'C48 H38 N14 Ni O4'
_chemical_formula_weight 933.63
_chemical_name_systematic
;
Tris(2,2'-bipyridine)nickel(II)
bis(1,1,3,3-tetracyano-2-ethoxypropenide)
dihydrate
;
_space_group_crystal_system monoclinic
_space_group_IT_number 15
_space_group_name_Hall '-C 2yc'
_space_group_name_H-M_alt 'C 1 2/c 1'
_symmetry_space_group_name_Hall '-C 2yc'
_symmetry_space_group_name_H-M 'C 1 2/c 1'
_atom_sites_solution_hydrogens mixed
_audit_creation_method SHELXL-2014/6
_cell_angle_alpha 90
_cell_angle_beta 112.800(9)
_cell_angle_gamma 90
_cell_formula_units_Z 4
_cell_length_a 20.345(3)
_cell_length_b 12.439(3)
_cell_length_c 19.575(4)
_cell_measurement_reflns_used 1400
_cell_measurement_temperature 162(2)
_cell_measurement_theta_max 19.05
_cell_measurement_theta_min 2.45
_cell_volume 4566.8(16)
_computing_cell_refinement
;
SAINT (Bruker, 2012)
;
_computing_data_collection
;
APEX2 (Bruker, 2012)
;
_computing_data_reduction
;
SAINT (Bruker, 2012)
;
_computing_molecular_graphics
;
SHELXTL (Sheldrick, 2008)
;
_computing_publication_material
;
publCIF (Westrip, 2010)
;
_computing_structure_refinement
;
SHELXL2014 (Sheldrick, 2015)
;
_computing_structure_solution
;
SHELXS97 (Sheldrick, 2008)
;
_diffrn_ambient_temperature 162(2)
_diffrn_measured_fraction_theta_full 0.998
_diffrn_measured_fraction_theta_max 0.991
_diffrn_measurement_device_type 'Bruker APEXII CCD'
_diffrn_measurement_method '\f and \w scans'
_diffrn_radiation_type MoK\a
_diffrn_radiation_wavelength 0.71073
_diffrn_reflns_av_R_equivalents 0.1084
_diffrn_reflns_av_unetI/netI 0.1339
_diffrn_reflns_limit_h_max 22
_diffrn_reflns_limit_h_min -25
_diffrn_reflns_limit_k_max 15
_diffrn_reflns_limit_k_min -12
_diffrn_reflns_limit_l_max 24
_diffrn_reflns_limit_l_min -24
_diffrn_reflns_number 22477
_diffrn_reflns_theta_full 25.242
_diffrn_reflns_theta_max 26.451
_diffrn_reflns_theta_min 1.965
_exptl_absorpt_coefficient_mu 0.486
_exptl_absorpt_correction_T_max 0.7454
_exptl_absorpt_correction_T_min 0.6826
_exptl_absorpt_correction_type multi-scan
_exptl_absorpt_process_details
;
(SADABS; Bruker, 2012)
;
_exptl_crystal_colour 'light green'
_exptl_crystal_density_diffrn 1.358
_exptl_crystal_description block
_exptl_crystal_F_000 1936
_exptl_crystal_size_max 0.170
_exptl_crystal_size_mid 0.141
_exptl_crystal_size_min 0.071
_refine_diff_density_max 0.362
_refine_diff_density_min -0.395
_refine_ls_extinction_method none
_refine_ls_goodness_of_fit_ref 1.002
_refine_ls_hydrogen_treatment mixed
_refine_ls_matrix_type full
_refine_ls_number_parameters 310
_refine_ls_number_reflns 4670
_refine_ls_number_restraints 2
_refine_ls_restrained_S_all 1.002
_refine_ls_R_factor_all 0.1506
_refine_ls_R_factor_gt 0.0612
_refine_ls_shift/su_max 0.000
_refine_ls_shift/su_mean 0.000
_refine_ls_structure_factor_coef Fsqd
_refine_ls_weighting_details 'w=1/[\s^2^(Fo^2^)+(0.0372P)^2^+4.4221P] where P=(Fo^2^+2Fc^2^)/3'
_refine_ls_weighting_scheme calc
_refine_ls_wR_factor_gt 0.0999
_refine_ls_wR_factor_ref 0.1251
_reflns_number_gt 2483
_reflns_number_total 4670
_reflns_threshold_expression 'I > 2\s(I)'
_cod_data_source_file mw2141sup1.cif
_cod_data_source_block I
_cod_original_cell_volume 4566.8(17)
_cod_database_code 2243001
_shelx_space_group_comment
;
The symmetry employed for this shelxl refinement is uniquely defined
by the following loop, which should always be used as a source of
symmetry information in preference to the above space-group names.
They are only intended as comments.
;
_shelx_estimated_absorpt_t_min 0.922
_shelx_estimated_absorpt_t_max 0.966
_shelxl_version_number 2014/6

loop_
_space_group_symop_operation_xyz
'x, y, z'
'-x, y, -z+1/2'
'x+1/2, y+1/2, z'
'-x+1/2, y+1/2, -z+1/2'
'-x, -y, -z'
'x, -y, z-1/2'
'-x+1/2, -y+1/2, -z'
'x+1/2, -y+1/2, z-1/2'

loop_
_atom_site_type_symbol
_atom_site_label
_atom_site_fract_x
_atom_site_fract_y
_atom_site_fract_z
_atom_site_U_iso_or_equiv
_atom_site_adp_type
_atom_site_calc_flag
_atom_site_occupancy
Ni Ni 0.5000 0.13563(5) 0.2500 0.0258(2) Uani d 1
N N1 0.44888(16) 0.2530(2) 0.28779(16) 0.0277(7) Uani d 1
N N2 0.56997(15) 0.1514(2) 0.35984(15) 0.0258(7) Uani d 1
N N3 0.44732(16) 0.0053(2) 0.27341(15) 0.0251(7) Uani d 1
C C1 0.3878(2) 0.3033(3) 0.2479(2) 0.0358(10) Uani d 1
H H1 0.3624 0.2810 0.1981 0.043 Uiso calc 1
C C2 0.3600(2) 0.3857(3) 0.2755(2) 0.0412(11) Uani d 1
H H2 0.3160 0.4185 0.2459 0.049 Uiso calc 1
C C3 0.3976(2) 0.4192(3) 0.3472(2) 0.0424(11) Uani d 1
H H3 0.3802 0.4766 0.3675 0.051 Uiso calc 1
C C4 0.4604(2) 0.3688(3) 0.3890(2) 0.0375(10) Uani d 1
H H4 0.4868 0.3911 0.4386 0.045 Uiso calc 1
C C5 0.48510(19) 0.2855(3) 0.3585(2) 0.0272(9) Uani d 1
C C6 0.55264(19) 0.2279(3) 0.3992(2) 0.0250(9) Uani d 1
C C7 0.5973(2) 0.2508(3) 0.4718(2) 0.0336(10) Uani d 1
H H7 0.5844 0.3045 0.4989 0.040 Uiso calc 1
C C8 0.6604(2) 0.1949(3) 0.5044(2) 0.0353(10) Uani d 1
H H8 0.6916 0.2097 0.5540 0.042 Uiso calc 1
C C9 0.6777(2) 0.1174(3) 0.4641(2) 0.0344(10) Uani d 1
H H9 0.7210 0.0784 0.4852 0.041 Uiso calc 1
C C10 0.6310(2) 0.0976(3) 0.3927(2) 0.0319(10) Uani d 1
H H10 0.6427 0.0430 0.3653 0.038 Uiso calc 1
C C11 0.3952(2) 0.0107(3) 0.29930(19) 0.0335(10) Uani d 1
H H11 0.3776 0.0795 0.3050 0.040 Uiso calc 1
C C12 0.3661(2) -0.0790(3) 0.3179(2) 0.0380(10) Uani d 1
H H12 0.3289 -0.0720 0.3355 0.046 Uiso calc 1
C C13 0.3915(2) -0.1782(3) 0.3106(2) 0.0391(11) Uani d 1
H H13 0.3732 -0.2411 0.3243 0.047 Uiso calc 1
C C14 0.4440(2) -0.1851(3) 0.2830(2) 0.0354(10) Uani d 1
H H14 0.4618 -0.2533 0.2766 0.042 Uiso calc 1
C C15 0.47114(19) -0.0920(3) 0.26463(18) 0.0273(9) Uani d 1
N N4 0.2358(2) 0.9371(3) 0.0957(2) 0.0518(10) Uani d 1
N N5 0.25094(19) 0.6205(3) 0.1895(2) 0.0578(11) Uani d 1
N N6 0.3282(2) 0.4535(3) 0.10158(19) 0.0561(11) Uani d 1
N N7 0.5030(2) 0.6277(3) 0.07484(19) 0.0488(9) Uani d 1
O O1 0.38199(14) 0.8243(2) 0.08018(14) 0.0389(7) Uani d 1
C C16 0.3536(2) 0.7331(3) 0.0959(2) 0.0341(10) Uani d 1
C C17 0.2966(2) 0.7526(3) 0.1182(2) 0.0345(10) Uani d 1
C C18 0.2635(2) 0.8550(4) 0.1055(2) 0.0385(11) Uani d 1
C C19 0.2720(2) 0.6775(4) 0.1570(2) 0.0435(11) Uani d 1
C C20 0.3857(2) 0.6355(3) 0.0944(2) 0.0378(10) Uani d 1
C C21 0.3536(2) 0.5348(4) 0.0987(2) 0.0412(11) Uani d 1
C C22 0.4508(2) 0.6307(3) 0.0835(2) 0.0379(10) Uani d 1
C C23 0.3802(2) 0.8371(3) 0.0057(2) 0.0412(11) Uani d 1
H H23A 0.3362 0.8755 -0.0257 0.049 Uiso calc 1
H H23B 0.3803 0.7657 -0.0166 0.049 Uiso calc 1
C C24 0.4438(2) 0.8993(3) 0.0101(2) 0.0489(12) Uani d 1
H H24A 0.4451 0.9676 0.0355 0.073 Uiso calc 1
H H24B 0.4414 0.9136 -0.0400 0.073 Uiso calc 1
H H24C 0.4870 0.8579 0.0377 0.073 Uiso calc 1
O O2 0.2745(2) 0.6530(3) 0.3463(2) 0.0829(11) Uani d 1
H H25 0.274(3) 0.634(4) 0.3041(15) 0.099 Uiso d 1
H H26 0.271(3) 0.592(2) 0.365(3) 0.099 Uiso d 1

loop_
_atom_site_aniso_label
_atom_site_aniso_U_11
_atom_site_aniso_U_22
_atom_site_aniso_U_33
_atom_site_aniso_U_12
_atom_site_aniso_U_13
_atom_site_aniso_U_23
Ni 0.0223(4) 0.0255(4) 0.0259(4) 0.000 0.0053(3) 0.000
N1 0.0243(18) 0.0273(18) 0.0285(19) 0.0033(16) 0.0070(16) 0.0031(15)
N2 0.0226(17) 0.0255(18) 0.0262(17) 0.0024(16) 0.0059(15) 0.0002(15)
N3 0.0239(18) 0.0253(18) 0.0218(17) -0.0001(16) 0.0040(15) 0.0005(14)
C1 0.030(2) 0.036(2) 0.037(2) 0.007(2) 0.008(2) 0.005(2)
C2 0.034(2) 0.039(3) 0.052(3) 0.013(2) 0.018(2) 0.007(2)
C3 0.041(3) 0.036(3) 0.053(3) 0.011(2) 0.022(2) -0.005(2)
C4 0.039(3) 0.038(2) 0.037(2) 0.005(2) 0.015(2) -0.004(2)
C5 0.024(2) 0.026(2) 0.033(2) 0.0029(19) 0.0130(19) 0.0025(19)
C6 0.028(2) 0.020(2) 0.027(2) -0.0019(18) 0.0105(19) 0.0012(17)
C7 0.036(3) 0.035(2) 0.030(2) 0.003(2) 0.013(2) -0.003(2)
C8 0.032(2) 0.041(3) 0.024(2) -0.004(2) 0.002(2) -0.001(2)
C9 0.022(2) 0.039(3) 0.032(2) 0.004(2) -0.0004(19) 0.003(2)
C10 0.025(2) 0.032(2) 0.033(2) 0.003(2) 0.005(2) -0.0005(19)
C11 0.029(2) 0.039(3) 0.031(2) 0.003(2) 0.008(2) 0.005(2)
C12 0.027(2) 0.045(3) 0.038(3) -0.001(2) 0.009(2) 0.009(2)
C13 0.034(3) 0.036(3) 0.038(3) -0.011(2) 0.003(2) 0.008(2)
C14 0.036(3) 0.031(2) 0.032(2) -0.003(2) 0.005(2) -0.001(2)
C15 0.023(2) 0.029(2) 0.020(2) -0.0042(19) -0.0026(17) -0.0011(17)
N4 0.048(3) 0.047(3) 0.067(3) -0.006(2) 0.030(2) -0.003(2)
N5 0.055(3) 0.067(3) 0.056(3) -0.010(2) 0.027(2) 0.013(2)
N6 0.065(3) 0.044(2) 0.046(2) -0.021(2) 0.007(2) -0.002(2)
N7 0.051(2) 0.043(2) 0.053(2) 0.003(2) 0.020(2) -0.0022(19)
O1 0.0416(17) 0.0363(17) 0.0430(17) -0.0162(14) 0.0211(14) -0.0076(13)
C16 0.035(3) 0.037(3) 0.022(2) -0.015(2) 0.003(2) -0.0040(19)
C17 0.031(2) 0.035(3) 0.031(2) -0.015(2) 0.005(2) 0.000(2)
C18 0.033(3) 0.049(3) 0.035(2) -0.016(3) 0.014(2) -0.002(2)
C19 0.034(3) 0.054(3) 0.038(3) -0.013(2) 0.008(2) -0.004(2)
C20 0.043(3) 0.035(2) 0.034(2) -0.009(3) 0.013(2) -0.004(2)
C21 0.041(3) 0.047(3) 0.027(2) -0.008(3) 0.002(2) -0.003(2)
C22 0.050(3) 0.031(2) 0.029(2) -0.004(3) 0.011(2) -0.003(2)
C23 0.043(3) 0.045(3) 0.030(2) -0.006(2) 0.008(2) 0.003(2)
C24 0.050(3) 0.052(3) 0.048(3) -0.010(2) 0.023(2) 0.002(2)
O2 0.112(3) 0.070(3) 0.078(3) -0.017(3) 0.049(3) -0.009(2)

loop_
_atom_type_symbol
_atom_type_description
_atom_type_scat_dispersion_real
_atom_type_scat_dispersion_imag
_atom_type_scat_source
C C 0.0033 0.0016 'International Tables Vol C Tables 4.2.6.8 and 6.1.1.4'
H H 0.0000 0.0000 'International Tables Vol C Tables 4.2.6.8 and 6.1.1.4'
N N 0.0061 0.0033 'International Tables Vol C Tables 4.2.6.8 and 6.1.1.4'
O O 0.0106 0.0060 'International Tables Vol C Tables 4.2.6.8 and 6.1.1.4'
Ni Ni 0.3393 1.1124 'International Tables Vol C Tables 4.2.6.8 and 6.1.1.4'

loop_
_geom_angle_atom_site_label_1
_geom_angle_atom_site_label_2
_geom_angle_atom_site_label_3
_geom_angle_site_symmetry_1
_geom_angle_site_symmetry_3
_geom_angle
_geom_angle_publ_flag
N1 Ni N2 . . 78.64(12) y
N1 Ni N2 2_655 . 93.73(11) ?
N1 Ni N2 2_655 . 93.73(11) y
N2 Ni N1 2_655 2_655 78.64(12) ?
N1 Ni N1 . 2_655 91.20(16) y
N1 Ni N3 2_655 . 171.36(11) ?
N1 Ni N3 . 2_655 171.36(11) y
N2 Ni N2 . 2_655 169.18(16) y
N2 Ni N3 . . 92.87(11) y
N2 Ni N3 2_655 . 95.51(11) ?
N1 Ni N3 . . 95.55(11) y
N2 Ni N3 . 2_655 95.52(11) y
N2 Ni N3 2_655 2_655 92.87(11) ?
N1 Ni N3 2_655 2_655 95.55(11) ?
N3 Ni N3 . 2_655 78.26(16) y
C1 N1 C5 . . 118.2(3) ?
C1 N1 Ni . . 126.6(3) ?
C5 N1 Ni . . 115.0(2) ?
C10 N2 C6 . . 118.5(3) ?
C10 N2 Ni . . 126.0(2) ?
C6 N2 Ni . . 115.5(2) ?
C15 N3 C11 . . 118.2(3) ?
C15 N3 Ni . . 115.5(2) ?
C11 N3 Ni . . 126.2(3) ?
N1 C1 C2 . . 123.2(4) ?
N1 C1 H1 . . 118.4 ?
C2 C1 H1 . . 118.4 ?
C3 C2 C1 . . 118.3(4) ?
C3 C2 H2 . . 120.8 ?
C1 C2 H2 . . 120.8 ?
C4 C3 C2 . . 119.4(4) ?
C4 C3 H3 . . 120.3 ?
C2 C3 H3 . . 120.3 ?
C3 C4 C5 . . 119.5(4) ?
C3 C4 H4 . . 120.2 ?
C5 C4 H4 . . 120.2 ?
N1 C5 C4 . . 121.4(3) ?
N1 C5 C6 . . 115.5(3) ?
C4 C5 C6 . . 123.1(3) ?
N2 C6 C7 . . 121.0(3) ?
N2 C6 C5 . . 115.2(3) ?
C7 C6 C5 . . 123.7(3) ?
C8 C7 C6 . . 119.5(3) ?
C8 C7 H7 . . 120.3 ?
C6 C7 H7 . . 120.3 ?
C9 C8 C7 . . 119.1(4) ?
C9 C8 H8 . . 120.4 ?
C7 C8 H8 . . 120.4 ?
C8 C9 C10 . . 118.7(4) ?
C8 C9 H9 . . 120.7 ?
C10 C9 H9 . . 120.7 ?
N2 C10 C9 . . 123.2(3) ?
N2 C10 H10 . . 118.4 ?
C9 C10 H10 . . 118.4 ?
N3 C11 C12 . . 122.8(4) ?
N3 C11 H11 . . 118.6 ?
C12 C11 H11 . . 118.6 ?
C13 C12 C11 . . 119.1(4) ?
C13 C12 H12 . . 120.5 ?
C11 C12 H12 . . 120.5 ?
C12 C13 C14 . . 118.8(4) ?
C12 C13 H13 . . 120.6 ?
C14 C13 H13 . . 120.6 ?
C13 C14 C15 . . 119.8(4) ?
C13 C14 H14 . . 120.1 ?
C15 C14 H14 . . 120.1 ?
N3 C15 C14 . . 121.3(3) ?
N3 C15 C15 . 2_655 115.3(2) ?
C14 C15 C15 . 2_655 123.4(2) ?
C16 O1 C23 . . 118.1(3) ?
O1 C16 C20 . . 118.7(3) ?
O1 C16 C17 . . 113.5(4) ?
C20 C16 C17 . . 127.6(4) ?
C16 C17 C19 . . 124.0(4) ?
C16 C17 C18 . . 119.5(3) ?
C19 C17 C18 . . 116.4(4) ?
N4 C18 C17 . . 178.8(4) ?
N5 C19 C17 . . 177.1(5) ?
C16 C20 C22 . . 121.0(4) ?
C16 C20 C21 . . 122.4(4) ?
C22 C20 C21 . . 116.5(4) ?
N6 C21 C20 . . 179.0(5) ?
N7 C22 C20 . . 179.4(5) ?
O1 C23 C24 . . 108.5(3) ?
O1 C23 H23A . . 110.0 ?
C24 C23 H23A . . 110.0 ?
O1 C23 H23B . . 110.0 ?
C24 C23 H23B . . 110.0 ?
H23A C23 H23B . . 108.4 ?
C23 C24 H24A . . 109.5 ?
C23 C24 H24B . . 109.5 ?
H24A C24 H24B . . 109.5 ?
C23 C24 H24C . . 109.5 ?
H24A C24 H24C . . 109.5 ?
H24B C24 H24C . . 109.5 ?
H25 O2 H26 . . 102(5) ?

loop_
_geom_bond_atom_site_label_1
_geom_bond_atom_site_label_2
_geom_bond_site_symmetry_2
_geom_bond_distance
_geom_bond_publ_flag
Ni N2 . 2.077(3) y
Ni N2 2_655 2.077(3) ?
Ni N1 . 2.088(3) y
Ni N1 2_655 2.088(3) ?
Ni N3 . 2.090(3) y
Ni N3 2_655 2.090(3) ?
N1 C1 . 1.339(4) ?
N1 C5 . 1.353(4) ?
N2 C10 . 1.335(4) ?
N2 C6 . 1.354(4) ?
N3 C15 . 1.339(4) ?
N3 C11 . 1.343(4) ?
C1 C2 . 1.379(5) ?
C1 H1 . 0.9500 ?
C2 C3 . 1.376(5) ?
C2 H2 . 0.9500 ?
C3 C4 . 1.373(5) ?
C3 H3 . 0.9500 ?
C4 C5 . 1.384(5) ?
C4 H4 . 0.9500 ?
C5 C6 . 1.479(5) ?
C6 C7 . 1.388(5) ?
C7 C8 . 1.381(5) ?
C7 H7 . 0.9500 ?
C8 C9 . 1.374(5) ?
C8 H8 . 0.9500 ?
C9 C10 . 1.374(5) ?
C9 H9 . 0.9500 ?
C10 H10 . 0.9500 ?
C11 C12 . 1.376(5) ?
C11 H11 . 0.9500 ?
C12 C13 . 1.366(5) ?
C12 H12 . 0.9500 ?
C13 C14 . 1.373(5) ?
C13 H13 . 0.9500 ?
C14 C15 . 1.389(5) ?
C14 H14 . 0.9500 ?
C15 C15 2_655 1.493(7) ?
N4 C18 . 1.146(5) ?
N5 C19 . 1.141(5) ?
N6 C21 . 1.146(5) ?
N7 C22 . 1.139(5) ?
O1 C16 . 1.361(4) ?
O1 C23 . 1.453(4) ?
C16 C20 . 1.384(5) ?
C16 C17 . 1.409(5) ?
C17 C19 . 1.413(5) ?
C17 C18 . 1.417(6) ?
C20 C22 . 1.422(6) ?
C20 C21 . 1.431(6) ?
C23 C24 . 1.482(5) ?
C23 H23A . 0.9900 ?
C23 H23B . 0.9900 ?
C24 H24A . 0.9800 ?
C24 H24B . 0.9800 ?
C24 H24C . 0.9800 ?
O2 H25 . 0.856(10) ?
O2 H26 . 0.860(10) ?

loop_
_geom_hbond_atom_site_label_D
_geom_hbond_atom_site_label_H
_geom_hbond_atom_site_label_A
_geom_hbond_site_symmetry_A
_geom_hbond_distance_DH
_geom_hbond_distance_HA
_geom_hbond_distance_DA
_geom_hbond_angle_DHA
O2 H25 N5 . 0.856 2.112 2.945(5) 164
O2 H26 N4 4_545 0.860 2.096 2.955(5) 175
C24 H24A Cg1 7_565 0.980 3.006 3.921 156

loop_
_geom_torsion_atom_site_label_1
_geom_torsion_atom_site_label_2
_geom_torsion_atom_site_label_3
_geom_torsion_atom_site_label_4
_geom_torsion
C5 N1 C1 C2 -0.4(5)
Ni N1 C1 C2 -175.1(3)
N1 C1 C2 C3 1.2(6)
C1 C2 C3 C4 -1.1(6)
C2 C3 C4 C5 0.2(6)
C1 N1 C5 C4 -0.5(5)
Ni N1 C5 C4 174.8(3)
C1 N1 C5 C6 -179.2(3)
Ni N1 C5 C6 -3.8(4)
C3 C4 C5 N1 0.6(5)
C3 C4 C5 C6 179.2(3)
C10 N2 C6 C7 0.4(5)
Ni N2 C6 C7 -176.1(3)
C10 N2 C6 C5 178.7(3)
Ni N2 C6 C5 2.2(4)
N1 C5 C6 N2 1.1(4)
C4 C5 C6 N2 -177.5(3)
N1 C5 C6 C7 179.4(3)
C4 C5 C6 C7 0.8(5)
N2 C6 C7 C8 0.3(5)

_cod_database_fobs_code 2243001
